data_7115091
loop_
_publ_author_name
'Malleier, Richard'
'Kopacka, Holger'
'Schuh, Walter'
'Wurst, Klaus'
'Peringer, Paul'

_publ_section_title
;
 1J(199Hg199Hg) values of up to 284 kHz in complexes of [Hg--Hg]2+ with
 crown ethers: the largest indirect coupling constants
;
_journal_issue 1
_journal_name_full 'Chemical Communications'
_journal_page_first 51
_journal_paper_doi 10.1039/b007581g
_journal_year 2001
_chemical_formula_sum 'C36 H72 F12 Hg4 O28 S8'
_chemical_formula_weight 2239.78
_chemical_name_systematic
; 
? 
;
_space_group_IT_number 2
_symmetry_cell_setting triclinic
_symmetry_space_group_name_Hall '-P 1'
_symmetry_space_group_name_H-M 'P -1'
_atom_sites_solution_hydrogens geom
_atom_sites_solution_primary direct
_atom_sites_solution_secondary difmap
_audit_creation_method SHELXL
_cell_angle_alpha 78.39(2)
_cell_angle_beta 77.21(4)
_cell_angle_gamma 83.79(2)
_cell_formula_units_Z 1
_cell_length_a 9.547(5)
_cell_length_b 11.836(2)
_cell_length_c 15.548(2)
_cell_measurement_reflns_used 29
_cell_measurement_temperature 213(2)
_cell_measurement_theta_max 12.5
_cell_measurement_theta_min 5.4
_cell_volume 1674.5(10)
_computing_structure_refinement 'SHELXL-93 (Sheldrick, 1993)'
_computing_structure_solution 'SHELXS-86 (Sheldrick, 1990)'
_diffrn_ambient_temperature 213(2)
_diffrn_measurement_device 'Bruker P4'
_diffrn_measurement_method omega-scans
_diffrn_radiation_monochromator graphite
_diffrn_radiation_source 'fine-focus sealed tube'
_diffrn_radiation_type MoK\a
_diffrn_radiation_wavelength 0.71073
_diffrn_reflns_av_R_equivalents 0.0274
_diffrn_reflns_av_sigmaI/netI 0.0637
_diffrn_reflns_limit_h_max 9
_diffrn_reflns_limit_h_min -1
_diffrn_reflns_limit_k_max 13
_diffrn_reflns_limit_k_min -13
_diffrn_reflns_limit_l_max 17
_diffrn_reflns_limit_l_min -17
_diffrn_reflns_number 5809
_diffrn_reflns_theta_max 23.50
_diffrn_reflns_theta_min 3.13
_diffrn_standards_decay_% 0
_diffrn_standards_interval_count 97
_diffrn_standards_number 3
_exptl_absorpt_coefficient_mu 9.498
_exptl_absorpt_correction_T_max 0.989
_exptl_absorpt_correction_T_min 0.515
_exptl_absorpt_correction_type psi-scan
_exptl_crystal_colour colorless
_exptl_crystal_density_diffrn 2.221
_exptl_crystal_description prism
_exptl_crystal_F_000 1068
_exptl_crystal_size_max 0.2
_exptl_crystal_size_mid 0.2
_exptl_crystal_size_min 0.15
_refine_diff_density_max 0.767
_refine_diff_density_min -0.791
_refine_diff_density_rms 0.149
_refine_ls_extinction_method none
_refine_ls_goodness_of_fit_all 1.021
_refine_ls_goodness_of_fit_obs 1.088
_refine_ls_hydrogen_treatment riding
_refine_ls_matrix_type full
_refine_ls_number_parameters 401
_refine_ls_number_reflns 4393
_refine_ls_number_restraints 0
_refine_ls_restrained_S_all 1.086
_refine_ls_restrained_S_obs 1.088
_refine_ls_R_factor_all 0.0700
_refine_ls_R_factor_obs 0.0373
_refine_ls_shift/esd_max 0.003
_refine_ls_shift/esd_mean 0.000
_refine_ls_structure_factor_coef Fsqd
_refine_ls_weighting_details 'w=1/[\s^2^(Fo^2^)+(0.0258P)^2^+1.2323P] where P=(Fo^2^+2Fc^2^)/3'
_refine_ls_weighting_scheme calc
_refine_ls_wR_factor_all 0.0726
_refine_ls_wR_factor_obs 0.0607
_reflns_number_observed 3457
_reflns_number_total 4795
_reflns_observed_criterion >2sigma(I)
_cod_data_source_file b007581g.txt
_cod_data_source_block 2
_cod_depositor_comments
;
The following automatic conversions were performed:

'_exptl_absorpt_correction_type' value 'PSI-scan' changed to
'psi-scan' according to
/usr/data/users/saulius/automatic-downloads/retrospective/RSC/lib/dictionaries/cif_core.dic
dictionary named 'cif_core.dic' version 2.4.2 from 2011-04-26.

Automatic conversion script
Id: cif_fix_values 2281 2013-09-26 08:29:07Z andrius 

The following automatic conversions were performed:

'_refine_ls_weighting_scheme' value 'calc
w=1/[\s^2^(Fo^2^)+(0.0258P)^2^+1.2323P] where P=(Fo^2^+2Fc^2^)/3' was
changed to 'calc'. New tag '_refine_ls_weighting_details' was
created. The value of the new tag was set to
'w=1/[\s^2^(Fo^2^)+(0.0258P)^2^+1.2323P] where P=(Fo^2^+2Fc^2^)/3'.

Automatic conversion script
Id: cif_fix_values 3143 2015-03-26 13:38:13Z robertas 
;
_cod_original_cell_volume 1674.5(9)
_cod_original_sg_symbol_H-M P-1
_cod_database_code 7115091

loop_
_symmetry_equiv_pos_as_xyz
'x, y, z'
'-x, -y, -z'

loop_
_atom_site_aniso_label
_atom_site_aniso_U_11
_atom_site_aniso_U_22
_atom_site_aniso_U_33
_atom_site_aniso_U_23
_atom_site_aniso_U_13
_atom_site_aniso_U_12
Hg1 0.0361(3) 0.0265(2) 0.0194(2) 0.0028(2) -0.0065(2) -0.0002(2)
Hg2 0.0414(3) 0.0284(2) 0.0204(2) 0.0043(2) -0.0055(2) 0.0016(2)
S1 0.046(2) 0.0330(14) 0.0238(14) 0.0003(11) -0.0023(13) 0.0115(13)
S2 0.0301(15) 0.0263(12) 0.0213(13) -0.0002(10) -0.0010(12) 0.0011(11)
S3 0.033(2) 0.0306(14) 0.035(2) -0.0070(11) -0.0046(13) -0.0065(12)
S4 0.059(2) 0.063(2) 0.033(2) -0.0125(14) -0.006(2) 0.021(2)
O1 0.035(4) 0.041(4) 0.033(4) 0.005(3) 0.002(4) -0.008(3)
O2 0.039(5) 0.034(4) 0.031(4) -0.003(3) -0.014(4) -0.002(3)
O3 0.028(4) 0.028(4) 0.037(4) -0.007(3) -0.001(3) 0.001(3)
O4 0.026(4) 0.038(4) 0.028(4) -0.001(3) -0.001(3) -0.004(3)
O5 0.049(5) 0.041(4) 0.019(4) -0.012(3) -0.006(4) -0.005(3)
O6 0.041(5) 0.042(4) 0.023(4) -0.005(3) 0.001(3) -0.001(3)
O7 0.046(5) 0.030(4) 0.026(4) 0.003(3) -0.004(4) 0.010(3)
O8 0.025(4) 0.031(3) 0.016(3) -0.002(3) -0.002(3) 0.002(3)
O9 0.050(5) 0.032(4) 0.046(4) -0.020(3) -0.010(4) 0.003(3)
O10 0.053(5) 0.048(4) 0.039(4) 0.015(3) -0.018(4) -0.004(4)
O11 0.038(5) 0.052(5) 0.058(5) -0.015(4) 0.000(4) -0.010(4)
O12 0.047(5) 0.116(7) 0.037(5) -0.022(5) 0.016(4) 0.020(5)
O13 0.063(6) 0.054(5) 0.052(5) -0.028(4) 0.007(4) 0.003(4)
O14 0.101(7) 0.057(5) 0.043(5) 0.010(4) -0.017(5) 0.028(5)
F1 0.079(5) 0.068(4) 0.049(4) -0.012(3) -0.032(4) -0.006(4)
F2 0.094(5) 0.035(3) 0.050(4) -0.011(3) 0.010(4) 0.003(3)
F3 0.059(4) 0.055(4) 0.038(4) 0.009(3) 0.001(3) -0.017(3)
F4 0.130(8) 0.077(5) 0.098(6) -0.037(5) -0.052(6) 0.013(5)
F5 0.137(8) 0.097(6) 0.073(5) -0.020(5) -0.063(5) 0.056(5)
F6 0.058(6) 0.153(8) 0.124(8) -0.061(7) -0.006(6) -0.002(6)
C1 0.030(7) 0.051(7) 0.036(7) 0.004(5) 0.006(5) 0.007(5)
C2 0.027(7) 0.054(7) 0.042(7) 0.008(5) -0.002(6) -0.001(5)
C3 0.037(7) 0.041(6) 0.052(7) 0.011(5) -0.019(6) -0.010(5)
C4 0.079(10) 0.037(6) 0.050(8) -0.008(5) -0.027(7) -0.003(6)
C5 0.071(9) 0.028(5) 0.024(6) -0.001(4) -0.013(6) -0.008(6)
C6 0.052(8) 0.025(5) 0.032(6) -0.014(4) -0.009(6) 0.004(5)
C7 0.033(7) 0.036(6) 0.028(6) 0.003(4) 0.007(5) 0.005(5)
C8 0.018(6) 0.033(6) 0.042(6) -0.002(5) 0.002(5) -0.003(4)
C9 0.053(8) 0.031(6) 0.038(6) -0.001(5) -0.024(6) -0.011(5)
C10 0.073(9) 0.039(6) 0.043(7) -0.012(5) -0.032(7) -0.011(6)
C11 0.088(11) 0.046(7) 0.027(6) -0.013(5) 0.006(7) -0.027(7)
C12 0.059(9) 0.046(7) 0.047(8) -0.019(6) 0.026(7) -0.008(6)
C13 0.075(10) 0.059(8) 0.062(9) -0.004(6) -0.030(8) 0.011(7)
C14 0.065(9) 0.029(6) 0.065(8) 0.004(5) -0.009(7) 0.002(6)
C15 0.027(7) 0.053(7) 0.057(8) -0.012(6) 0.003(6) -0.001(5)
C16 0.049(7) 0.033(6) 0.048(7) -0.013(5) 0.009(6) 0.002(5)
C17 0.081(12) 0.107(12) 0.050(9) -0.046(9) -0.017(9) 0.001(9)
C18 0.042(7) 0.025(5) 0.045(7) -0.005(5) -0.011(6) -0.011(5)

loop_
_atom_site_label
_atom_site_type_symbol
_atom_site_fract_x
_atom_site_fract_y
_atom_site_fract_z
_atom_site_U_iso_or_equiv
_atom_site_thermal_displace_type
_atom_site_occupancy
_atom_site_calc_flag
_atom_site_refinement_flags
Hg1 Hg 0.04955(4) 0.73984(3) 0.73542(2) 0.02834(13) Uani 1 d .
Hg2 Hg 0.06327(5) 0.87878(3) 0.58820(2) 0.03175(14) Uani 1 d .
S1 S 0.1785(3) 0.5014(2) 0.8391(2) 0.0369(7) Uani 1 d .
S2 S 0.2458(3) 0.9212(2) 0.37010(15) 0.0274(6) Uani 1 d .
S3 S 0.2115(3) 1.1797(2) 0.5702(2) 0.0327(6) Uani 1 d .
S4 S 0.5091(3) 0.7875(3) 0.1593(2) 0.0533(9) Uani 1 d .
O1 O -0.2278(7) 0.6674(5) 0.7653(4) 0.039(2) Uani 1 d .
O2 O 0.0112(7) 0.5347(5) 0.6720(4) 0.034(2) Uani 1 d .
O3 O 0.2903(7) 0.6217(5) 0.6191(4) 0.032(2) Uani 1 d .
O4 O 0.3656(7) 0.7435(5) 0.7407(4) 0.032(2) Uani 1 d .
O5 O 0.1306(8) 0.8754(5) 0.8363(4) 0.035(2) Uani 1 d .
O6 O -0.1458(7) 0.8028(5) 0.8766(4) 0.037(2) Uani 1 d .
O7 O 0.0653(7) 0.6022(5) 0.8500(4) 0.037(2) Uani 1 d .
O8 O 0.1210(6) 0.9563(5) 0.4430(4) 0.0251(15) Uani 1 d .
O9 O 0.2518(7) 1.0576(5) 0.5710(4) 0.041(2) Uani 1 d .
O10 O 0.0977(8) 1.2260(6) 0.5236(4) 0.048(2) Uani 1 d .
O11 O 0.3300(7) 1.2517(6) 0.5531(5) 0.050(2) Uani 1 d .
O12 O 0.6304(8) 0.8057(7) 0.0870(5) 0.071(3) Uani 1 d .
O13 O 0.4604(8) 0.8866(6) 0.2012(5) 0.057(2) Uani 1 d .
O14 O 0.5093(10) 0.6757(6) 0.2172(5) 0.072(3) Uani 1 d .
F1 F 0.2237(8) 1.1424(5) 0.7413(4) 0.062(2) Uani 1 d .
F2 F 0.0767(7) 1.2837(5) 0.7029(4) 0.064(2) Uani 1 d .
F3 F 0.0218(7) 1.1096(5) 0.7157(4) 0.054(2) Uani 1 d .
F4 F 0.3925(10) 0.6904(6) 0.0576(5) 0.096(3) Uani 1 d .
F5 F 0.3504(10) 0.8750(7) 0.0421(5) 0.100(3) Uani 1 d .
F6 F 0.2401(9) 0.7640(8) 0.1584(6) 0.109(3) Uani 1 d .
C1 C -0.2907(11) 0.8066(9) 0.8621(7) 0.043(3) Uani 1 d .
H1A H -0.3027 0.8651 0.8094 0.052 Uiso 1 calc .
H1B H -0.3602 0.8266 0.9143 0.052 Uiso 1 calc .
C2 C -0.3149(11) 0.6899(9) 0.8479(7) 0.045(3) Uani 1 d .
H2A H -0.2909 0.6310 0.8975 0.054 Uiso 1 calc .
H2B H -0.4166 0.6860 0.8472 0.054 Uiso 1 calc .
C3 C -0.2318(11) 0.5515(8) 0.7543(7) 0.043(3) Uani 1 d .
H3A H -0.3308 0.5355 0.7552 0.052 Uiso 1 calc .
H3B H -0.1987 0.4980 0.8038 0.052 Uiso 1 calc .
C4 C -0.1361(14) 0.5343(9) 0.6663(8) 0.053(3) Uani 1 d .
H4A H -0.1533 0.4605 0.6523 0.064 Uiso 1 calc .
H4B H -0.1583 0.5963 0.6181 0.064 Uiso 1 calc .
C5 C 0.1034(13) 0.5260(8) 0.5876(7) 0.041(3) Uani 1 d .
H5A H 0.0866 0.5947 0.5430 0.049 Uiso 1 calc .
H5B H 0.0826 0.4580 0.5667 0.049 Uiso 1 calc .
C6 C 0.2562(12) 0.5157(7) 0.5976(6) 0.036(3) Uani 1 d .
H6A H 0.2710 0.4506 0.6456 0.043 Uiso 1 calc .
H6B H 0.3201 0.5012 0.5417 0.043 Uiso 1 calc .
C7 C 0.4320(11) 0.6158(8) 0.6341(6) 0.036(3) Uani 1 d .
H7A H 0.5018 0.6016 0.5802 0.044 Uiso 1 calc .
H7B H 0.4446 0.5522 0.6836 0.044 Uiso 1 calc .
C8 C 0.4559(10) 0.7281(8) 0.6569(6) 0.033(2) Uani 1 d .
H8A H 0.5570 0.7294 0.6602 0.039 Uiso 1 calc .
H8B H 0.4346 0.7918 0.6096 0.039 Uiso 1 calc .
C9 C 0.3729(12) 0.8559(8) 0.7573(7) 0.039(3) Uani 1 d .
H9A H 0.3424 0.9137 0.7091 0.046 Uiso 1 calc .
H9B H 0.4723 0.8682 0.7582 0.046 Uiso 1 calc .
C10 C 0.2775(14) 0.8697(8) 0.8452(7) 0.047(3) Uani 1 d .
H10A H 0.2960 0.8040 0.8918 0.057 Uiso 1 calc .
H10B H 0.2972 0.9406 0.8626 0.057 Uiso 1 calc .
C11 C 0.0321(15) 0.8970(9) 0.9145(7) 0.054(3) Uani 1 d .
H11A H 0.0528 0.9686 0.9303 0.065 Uiso 1 calc .
H11B H 0.0412 0.8335 0.9646 0.065 Uiso 1 calc .
C12 C -0.1149(14) 0.9073(9) 0.8980(7) 0.054(3) Uani 1 d .
H12A H -0.1839 0.9238 0.9516 0.065 Uiso 1 calc .
H12B H -0.1242 0.9714 0.8483 0.065 Uiso 1 calc .
C13 C 0.2896(14) 0.5096(9) 0.9147(8) 0.065(4) Uani 1 d .
H13A H 0.3643(50) 0.4472(40) 0.9126(37) 0.098 Uiso 1 calc R
H13B H 0.2319(20) 0.5029(63) 0.9751(10) 0.098 Uiso 1 calc R
H13C H 0.3334(63) 0.5832(29) 0.8978(30) 0.098 Uiso 1 calc R
C14 C 0.0879(13) 0.3773(8) 0.8988(8) 0.056(3) Uani 1 d .
H14A H 0.1528(26) 0.3089(10) 0.8938(41) 0.084 Uiso 1 calc R
H14B H 0.0050(45) 0.3713(34) 0.8738(31) 0.084 Uiso 1 calc R
H14C H 0.0562(68) 0.3836(29) 0.9615(11) 0.084 Uiso 1 calc R
C15 C 0.4024(10) 0.9450(9) 0.4023(7) 0.047(3) Uani 1 d .
H15A H 0.4071(36) 1.0271(10) 0.3995(42) 0.071 Uiso 1 calc R
H15B H 0.4856(11) 0.9168(50) 0.3621(26) 0.071 Uiso 1 calc R
H15C H 0.4015(33) 0.9043(45) 0.4631(16) 0.071 Uiso 1 calc R
C16 C 0.2590(12) 0.7688(7) 0.3921(7) 0.046(3) Uani 1 d .
H16A H 0.3352(49) 0.7408(7) 0.3472(27) 0.069 Uiso 1 calc R
H16B H 0.1684(26) 0.7405(7) 0.3900(44) 0.069 Uiso 1 calc R
H16C H 0.2807(70) 0.7412(7) 0.4511(20) 0.069 Uiso 1 calc R
C17 C 0.3682(17) 0.7744(13) 0.1050(9) 0.075(4) Uani 1 d .
C18 C 0.1312(12) 1.1793(8) 0.6879(7) 0.036(3) Uani 1 d .

loop_
_atom_type_symbol
_atom_type_description
_atom_type_scat_dispersion_real
_atom_type_scat_dispersion_imag
_atom_type_scat_source
C C 0.0033 0.0016 'International Tables Vol C Tables 4.2.6.8 and 6.1.1.4'
H H 0.0000 0.0000 'International Tables Vol C Tables 4.2.6.8 and 6.1.1.4'
O O 0.0106 0.0060 'International Tables Vol C Tables 4.2.6.8 and 6.1.1.4'
F F 0.0171 0.0103 'International Tables Vol C Tables 4.2.6.8 and 6.1.1.4'
S S 0.1246 0.1234 'International Tables Vol C Tables 4.2.6.8 and 6.1.1.4'
Hg Hg -2.3894 9.2266 'International Tables Vol C Tables 4.2.6.8 and 6.1.1.4'

loop_
_geom_angle_atom_site_label_1
_geom_angle_atom_site_label_2
_geom_angle_atom_site_label_3
_geom_angle
_geom_angle_site_symmetry_1
_geom_angle_site_symmetry_3
O7 Hg1 Hg2 170.4(2) . .
O7 Hg1 O6 73.9(2) . .
Hg2 Hg1 O6 115.67(13) . .
O7 Hg1 O5 84.2(2) . .
Hg2 Hg1 O5 100.51(13) . .
O6 Hg1 O5 60.9(2) . .
O7 Hg1 O1 82.5(2) . .
Hg2 Hg1 O1 101.50(13) . .
O6 Hg1 O1 62.6(2) . .
O5 Hg1 O1 123.5(2) . .
O7 Hg1 O2 76.7(2) . .
Hg2 Hg1 O2 97.39(12) . .
O6 Hg1 O2 119.2(2) . .
O5 Hg1 O2 159.5(2) . .
O1 Hg1 O2 61.7(2) . .
O7 Hg1 O3 90.8(2) . .
Hg2 Hg1 O3 79.64(12) . .
O6 Hg1 O3 164.5(2) . .
O5 Hg1 O3 115.8(2) . .
O1 Hg1 O3 119.1(2) . .
O2 Hg1 O3 57.9(2) . .
O7 Hg1 O4 79.8(2) . .
Hg2 Hg1 O4 95.26(12) . .
O6 Hg1 O4 116.7(2) . .
O5 Hg1 O4 59.9(2) . .
O1 Hg1 O4 161.5(2) . .
O2 Hg1 O4 108.6(2) . .
O3 Hg1 O4 56.2(2) . .
O8 Hg2 Hg1 161.97(14) . .
O8 Hg2 O8 72.4(2) . 2_576
Hg1 Hg2 O8 124.60(13) . 2_576
O8 Hg2 O9 72.7(2) . .
Hg1 Hg2 O9 111.97(14) . .
O8 Hg2 O9 84.7(2) 2_576 .
O8 Hg2 O10 68.4(2) . 2_576
Hg1 Hg2 O10 106.31(12) . 2_576
O8 Hg2 O10 80.2(2) 2_576 2_576
O9 Hg2 O10 140.9(2) . 2_576
O8 Hg2 Hg2 38.87(14) . 2_576
Hg1 Hg2 Hg2 157.73(3) . 2_576
O8 Hg2 Hg2 33.58(12) 2_576 2_576
O9 Hg2 Hg2 76.46(13) . 2_576
O10 Hg2 Hg2 71.03(12) 2_576 2_576
O7 S1 C13 104.1(5) . .
O7 S1 C14 104.6(5) . .
C13 S1 C14 98.9(6) . .
O8 S2 C15 105.5(4) . .
O8 S2 C16 105.3(4) . .
C15 S2 C16 98.8(5) . .
O11 S3 O10 115.0(4) . .
O11 S3 O9 115.0(4) . .
O10 S3 O9 114.9(4) . .
O11 S3 C18 103.5(4) . .
O10 S3 C18 104.5(5) . .
O9 S3 C18 101.4(4) . .
O12 S4 O13 114.1(5) . .
O12 S4 O14 115.7(5) . .
O13 S4 O14 117.3(5) . .
O12 S4 C17 103.2(6) . .
O13 S4 C17 103.5(6) . .
O14 S4 C17 99.8(7) . .
C3 O1 C2 112.5(8) . .
C3 O1 Hg1 113.7(6) . .
C2 O1 Hg1 112.7(6) . .
C5 O2 C4 110.4(8) . .
C5 O2 Hg1 112.5(5) . .
C4 O2 Hg1 109.0(5) . .
C7 O3 C6 112.4(7) . .
C7 O3 Hg1 119.6(5) . .
C6 O3 Hg1 115.4(5) . .
C9 O4 C8 111.0(7) . .
C9 O4 Hg1 102.3(5) . .
C8 O4 Hg1 111.0(5) . .
C11 O5 C10 112.8(8) . .
C11 O5 Hg1 117.8(6) . .
C10 O5 Hg1 120.2(5) . .
C12 O6 C1 112.4(8) . .
C12 O6 Hg1 112.5(5) . .
C1 O6 Hg1 111.0(5) . .
S1 O7 Hg1 119.5(4) . .
S2 O8 Hg2 129.4(3) . .
S2 O8 Hg2 123.0(3) . 2_576
Hg2 O8 Hg2 107.6(2) . 2_576
S3 O9 Hg2 127.0(4) . .
O6 C1 C2 107.6(8) . .
O1 C2 C1 110.3(8) . .
O1 C3 C4 109.2(8) . .
O2 C4 C3 109.5(9) . .
O2 C5 C6 109.1(8) . .
O3 C6 C5 109.4(7) . .
O3 C7 C8 108.3(7) . .
O4 C8 C7 110.5(7) . .
O4 C9 C10 109.9(8) . .
O5 C10 C9 108.7(8) . .
O5 C11 C12 109.2(9) . .
O6 C12 C11 109.8(9) . .
F6 C17 F4 108.3(13) . .
F6 C17 F5 104.0(12) . .
F4 C17 F5 104.3(10) . .
F6 C17 S4 114.7(9) . .
F4 C17 S4 114.5(11) . .
F5 C17 S4 110.0(10) . .
F1 C18 F2 107.3(8) . .
F1 C18 F3 106.9(8) . .
F2 C18 F3 106.3(8) . .
F1 C18 S3 112.9(7) . .
F2 C18 S3 112.3(7) . .
F3 C18 S3 110.7(7) . .

loop_
_geom_bond_atom_site_label_1
_geom_bond_atom_site_label_2
_geom_bond_distance
_geom_bond_site_symmetry_2
Hg1 O7 2.179(6) .
Hg1 Hg2 2.5218(7) .
Hg1 O6 2.719(6) .
Hg1 O5 2.730(6) .
Hg1 O1 2.784(7) .
Hg1 O2 2.884(6) .
Hg1 O3 2.998(6) .
Hg1 O4 3.042(6) .
Hg2 O8 2.229(5) .
Hg2 O8 2.529(6) 2_576
Hg2 O9 2.859(7) .
Hg2 O10 3.063(7) 2_576
Hg2 Hg2 3.8426(13) 2_576
S1 O7 1.530(6) .
S1 C13 1.771(11) .
S1 C14 1.772(10) .
S2 O8 1.536(6) .
S2 C15 1.745(10) .
S2 C16 1.763(9) .
S3 O11 1.435(7) .
S3 O10 1.438(7) .
S3 O9 1.453(6) .
S3 C18 1.820(10) .
S4 O12 1.425(8) .
S4 O13 1.440(7) .
S4 O14 1.444(7) .
S4 C17 1.774(14) .
O1 C3 1.421(11) .
O1 C2 1.425(11) .
O2 C5 1.426(11) .
O2 C4 1.430(13) .
O3 C7 1.416(12) .
O3 C6 1.447(10) .
O4 C9 1.416(10) .
O4 C8 1.427(10) .
O5 C11 1.412(12) .
O5 C10 1.433(13) .
O6 C12 1.420(12) .
O6 C1 1.445(12) .
O8 Hg2 2.529(6) 2_576
F1 C18 1.325(11) .
F2 C18 1.333(10) .
F3 C18 1.342(11) .
F4 C17 1.324(13) .
F5 C17 1.40(2) .
F6 C17 1.321(15) .
C1 C2 1.491(14) .
C3 C4 1.506(15) .
C5 C6 1.492(15) .
C7 C8 1.495(13) .
C9 C10 1.493(14) .
C11 C12 1.47(2) .

loop_
_geom_torsion_atom_site_label_1
_geom_torsion_atom_site_label_2
_geom_torsion_atom_site_label_3
_geom_torsion_atom_site_label_4
_geom_torsion
O6 C1 C2 O1 -67.9(10)
O1 C3 C4 O2 71.1(10)
O2 C5 C6 O3 -65.6(9)
O3 C7 C8 O4 66.2(9)
O4 C9 C10 O5 -71.3(10)
O5 C11 C12 C6 28.9(6)
